data_7019237
loop_
_publ_author_name
'Baker, Naomi C. A.'
'Fletcher, Nicholas C.'
'Horton, Peter N.'
'Hursthouse, Michael B.'

_publ_section_title
;
 Ruthenium cryptates with an unusual selectivity for nitrate.
;
_journal_issue 23
_journal_name_full 'Dalton transactions (Cambridge, England : 2003)'
_journal_page_first 7005
_journal_page_last 7012
_journal_paper_doi 10.1039/c2dt12446g
_journal_volume 41
_journal_year 2012
_chemical_formula_sum 'C39 H36 F12 N10 O3 P2 Ru'
_chemical_formula_weight 1083.79
_space_group_IT_number 2
_symmetry_cell_setting triclinic
_symmetry_space_group_name_Hall '-P 1'
_symmetry_space_group_name_H-M 'P -1'
_atom_sites_solution_hydrogens geom
_atom_sites_solution_primary direct
_atom_sites_solution_secondary difmap
_audit_creation_method SHELXL-97
_cell_angle_alpha 65.572(9)
_cell_angle_beta 89.168(7)
_cell_angle_gamma 62.936(8)
_cell_formula_units_Z 2
_cell_length_a 13.497(2)
_cell_length_b 14.048(2)
_cell_length_c 16.370(3)
_cell_measurement_reflns_used 2947
_cell_measurement_temperature 120(2)
_cell_measurement_theta_max 27.485
_cell_measurement_theta_min 2.910
_cell_volume 2458.2(8)
_computing_cell_refinement 'DENZO (Otwinowski & Minor, 1997) & COLLECT (Hooft, R.W.W., 1998)'
_computing_data_collection 'COLLECT (Hooft, R.W.W., 1998)'
_computing_data_reduction 'DENZO (Otwinowski & Minor, 1997) & COLLECT (Hooft, R.W.W., 1998)'
_computing_molecular_graphics 'ORTEP3 for Windows (Farrugia, 1997)'
_computing_publication_material 'WinGX (Farrugia, 1999)'
_computing_structure_refinement 'SHELXL-97 (Sheldrick, 1997b)'
_computing_structure_solution 'SHELXS-97 (Sheldrick, 1997a)'
_diffrn_ambient_temperature 120(2)
_diffrn_detector_area_resol_mean 9.091
_diffrn_measured_fraction_theta_full 0.932
_diffrn_measured_fraction_theta_max 0.908
_diffrn_measurement_device_type 'Bruker-Nonius 95mm CCD camera on \k-goniostat'
_diffrn_measurement_method '\f & \w scans'
_diffrn_radiation_monochromator '10cm confocal mirrors'
_diffrn_radiation_source 'Bruker-Nonius FR591 rotating anode'
_diffrn_radiation_type MoK\a
_diffrn_radiation_wavelength 0.71073
_diffrn_reflns_av_R_equivalents 0.0796
_diffrn_reflns_av_sigmaI/netI 0.1238
_diffrn_reflns_limit_h_max 17
_diffrn_reflns_limit_h_min -17
_diffrn_reflns_limit_k_max 18
_diffrn_reflns_limit_k_min -18
_diffrn_reflns_limit_l_max 21
_diffrn_reflns_limit_l_min -21
_diffrn_reflns_number 30256
_diffrn_reflns_theta_full 25.00
_diffrn_reflns_theta_max 27.48
_diffrn_reflns_theta_min 2.96
_exptl_absorpt_coefficient_mu 0.475
_exptl_absorpt_correction_T_max 0.9766
_exptl_absorpt_correction_T_min 0.9193
_exptl_absorpt_correction_type multi-scan
_exptl_absorpt_process_details 'SADABS V2.10 (Sheldrick, G.M., 2003)'
_exptl_crystal_colour Red
_exptl_crystal_density_diffrn 1.464
_exptl_crystal_density_method 'not measured'
_exptl_crystal_description Blade
_exptl_crystal_F_000 1092
_exptl_crystal_size_max 0.18
_exptl_crystal_size_mid 0.13
_exptl_crystal_size_min 0.05
_platon_squeeze_details
;
It was not possible to determine the solvent type present the was removed
using SQUEEZE and as such it could not be included in formula.
;
_refine_diff_density_max 0.939
_refine_diff_density_min -0.742
_refine_diff_density_rms 0.120
_refine_ls_extinction_method none
_refine_ls_goodness_of_fit_ref 1.042
_refine_ls_hydrogen_treatment constr
_refine_ls_matrix_type full
_refine_ls_number_parameters 668
_refine_ls_number_reflns 10255
_refine_ls_number_restraints 354
_refine_ls_restrained_S_all 1.039
_refine_ls_R_factor_all 0.2123
_refine_ls_R_factor_gt 0.1316
_refine_ls_shift/su_max 0.000
_refine_ls_shift/su_mean 0.000
_refine_ls_structure_factor_coef Fsqd
_refine_ls_weighting_details 'calc w=1/[\s^2^(Fo^2^)+(0.1224P)^2^+14.3051P] where P=(Fo^2^+2Fc^2^)/3'
_refine_ls_weighting_scheme calc
_refine_ls_wR_factor_gt 0.2851
_refine_ls_wR_factor_ref 0.3252
_reflns_number_gt 5393
_reflns_number_total 10255
_reflns_threshold_expression >2sigma(I)
_cod_data_source_file c2dt12446g.txt
_cod_data_source_block 2006src1519sq
_cod_original_cell_volume 2458.2(7)
_cod_original_sg_symbol_H-M P-1
_cod_database_code 7019237

loop_
_symmetry_equiv_pos_as_xyz
'x, y, z'
'-x, -y, -z'

loop_
_atom_site_label
_atom_site_type_symbol
_atom_site_fract_x
_atom_site_fract_y
_atom_site_fract_z
_atom_site_U_iso_or_equiv
_atom_site_adp_type
_atom_site_occupancy
_atom_site_symmetry_multiplicity
_atom_site_calc_flag
_atom_site_refinement_flags
_atom_site_disorder_assembly
_atom_site_disorder_group
C1 C 0.0091(11) 0.3208(11) 1.0301(10) 0.093(4) Uani 1 1 d . . .
H1A H -0.0063 0.3676 1.0648 0.112 Uiso 1 1 calc R . .
H1B H -0.0459 0.2910 1.0381 0.112 Uiso 1 1 calc R . .
C2 C -0.0102(12) 0.4026(10) 0.9302(8) 0.088(4) Uani 1 1 d . . .
H2A H -0.0871 0.4740 0.9100 0.106 Uiso 1 1 calc R . .
H2B H 0.0463 0.4306 0.9213 0.106 Uiso 1 1 calc R . .
C3 C -0.0739(9) 0.3935(9) 0.7958(7) 0.064(3) Uani 1 1 d . . .
C4 C -0.0486(8) 0.3145(10) 0.7496(7) 0.065(3) Uani 1 1 d . . .
C5 C 0.0593(9) 0.2322(9) 0.7508(7) 0.066(3) Uani 1 1 d . . .
H5 H 0.1218 0.2306 0.7784 0.079 Uiso 1 1 calc R . .
C6 C -0.1366(9) 0.3195(11) 0.7035(8) 0.083(4) Uani 1 1 d . . .
H6 H -0.2129 0.3773 0.6970 0.100 Uiso 1 1 calc R . .
C7 C -0.1151(9) 0.2416(12) 0.6669(7) 0.078(3) Uani 1 1 d . . .
H7 H -0.1764 0.2455 0.6353 0.093 Uiso 1 1 calc R . .
C8 C -0.0044(9) 0.1579(11) 0.6763(7) 0.068(3) Uani 1 1 d . . .
C9 C 0.0287(9) 0.0580(11) 0.6527(7) 0.068(3) Uani 1 1 d . . .
C10 C -0.0454(11) 0.0338(14) 0.6206(8) 0.083(4) Uani 1 1 d . . .
H10 H -0.1248 0.0884 0.6065 0.099 Uiso 1 1 calc R . .
C11 C -0.0105(13) -0.0640(14) 0.6081(9) 0.091(4) Uani 1 1 d . . .
H11 H -0.0636 -0.0803 0.5874 0.109 Uiso 1 1 calc R . .
C12 C 0.1070(12) -0.1415(12) 0.6265(8) 0.082(3) Uani 1 1 d . . .
H12 H 0.1354 -0.2114 0.6177 0.099 Uiso 1 1 calc R . .
C13 C 0.1802(10) -0.1149(11) 0.6573(7) 0.071(3) Uani 1 1 d . . .
H13 H 0.2600 -0.1669 0.6696 0.086 Uiso 1 1 calc R . .
C14 C 0.1997(11) 0.2536(11) 1.0975(9) 0.082(3) Uani 1 1 d . . .
H14A H 0.1857 0.2559 1.1564 0.099 Uiso 1 1 calc R . .
H14B H 0.1781 0.3362 1.0508 0.099 Uiso 1 1 calc R . .
C15 C 0.3257(10) 0.1723(11) 1.1090(9) 0.079(3) Uani 1 1 d . . .
H15A H 0.3703 0.1963 1.1358 0.095 Uiso 1 1 calc R . .
H15B H 0.3470 0.0883 1.1519 0.095 Uiso 1 1 calc R . .
C16 C 0.3618(9) 0.0991(11) 0.9946(7) 0.064(3) Uani 1 1 d . . .
C17 C 0.3643(8) 0.1306(10) 0.8958(8) 0.067(3) Uani 1 1 d . . .
C18 C 0.3445(8) 0.0621(10) 0.8664(7) 0.060(3) Uani 1 1 d . . .
H18 H 0.3460 -0.0087 0.9110 0.072 Uiso 1 1 calc R . .
C19 C 0.3740(12) 0.2246(12) 0.8295(10) 0.089(4) Uani 1 1 d . . .
H19 H 0.3926 0.2720 0.8471 0.107 Uiso 1 1 calc R . .
C20 C 0.3571(12) 0.2508(12) 0.7382(9) 0.088(4) Uani 1 1 d . . .
H20 H 0.3667 0.3140 0.6937 0.106 Uiso 1 1 calc R . .
C21 C 0.3263(9) 0.1850(10) 0.7116(8) 0.068(3) Uani 1 1 d . . .
C22 C 0.2927(10) 0.2135(11) 0.6151(8) 0.072(3) Uani 1 1 d . . .
C23 C 0.2967(10) 0.3030(10) 0.5398(8) 0.083(4) Uani 1 1 d . . .
H23 H 0.3226 0.3521 0.5472 0.100 Uiso 1 1 calc R . .
C24 C 0.2633(11) 0.3205(12) 0.4551(9) 0.093(4) Uani 1 1 d . . .
H24 H 0.2647 0.3829 0.4023 0.112 Uiso 1 1 calc R . .
C25 C 0.2268(11) 0.2464(13) 0.4452(8) 0.088(4) Uani 1 1 d . . .
H25 H 0.2043 0.2563 0.3863 0.106 Uiso 1 1 calc R . .
C26 C 0.2248(9) 0.1596(11) 0.5232(8) 0.080(3) Uani 1 1 d . . .
H26 H 0.2018 0.1074 0.5179 0.096 Uiso 1 1 calc R . .
C27 C 0.1306(11) 0.1148(11) 1.1520(8) 0.076(3) Uani 1 1 d . . .
H27A H 0.0872 0.1458 1.1930 0.091 Uiso 1 1 calc R . .
H27B H 0.2107 0.0574 1.1859 0.091 Uiso 1 1 calc R . .
C28 C 0.0819(12) 0.0497(11) 1.1280(8) 0.079(3) Uani 1 1 d . . .
H28A H 0.0759 -0.0090 1.1850 0.094 Uiso 1 1 calc R . .
H28B H 0.0043 0.1083 1.0893 0.094 Uiso 1 1 calc R . .
C29 C 0.1387(10) -0.0951(9) 1.0646(7) 0.064(3) Uani 1 1 d . . .
C30 C 0.2140(8) -0.1415(9) 1.0071(6) 0.056(2) Uani 1 1 d . . .
C31 C 0.1889(9) -0.0694(9) 0.9154(6) 0.056(2) Uani 1 1 d . . .
H31 H 0.1202 0.0056 0.8907 0.068 Uiso 1 1 calc R . .
C32 C 0.3076(9) -0.2551(10) 1.0428(7) 0.068(3) Uani 1 1 d . . .
H32 H 0.3242 -0.3098 1.1059 0.081 Uiso 1 1 calc R . .
C33 C 0.3766(9) -0.2883(9) 0.9859(8) 0.065(3) Uani 1 1 d . . .
H33 H 0.4411 -0.3665 1.0096 0.078 Uiso 1 1 calc R . .
C34 C 0.3516(9) -0.2066(9) 0.8929(7) 0.058(2) Uani 1 1 d . . .
C35 C 0.4265(8) -0.2246(9) 0.8292(7) 0.058(2) Uani 1 1 d . . .
C36 C 0.5256(9) -0.3300(10) 0.8493(8) 0.071(3) Uani 1 1 d . . .
H36 H 0.5480 -0.3974 0.9077 0.085 Uiso 1 1 calc R . .
C37 C 0.5919(10) -0.3385(11) 0.7860(9) 0.073(3) Uani 1 1 d . . .
H37 H 0.6594 -0.4116 0.7991 0.087 Uiso 1 1 calc R . .
C38 C 0.5584(10) -0.2390(12) 0.7033(9) 0.081(3) Uani 1 1 d . . .
H38 H 0.6025 -0.2417 0.6577 0.097 Uiso 1 1 calc R . .
C39 C 0.4617(9) -0.1365(11) 0.6871(8) 0.071(3) Uani 1 1 d . . .
H39 H 0.4398 -0.0688 0.6290 0.086 Uiso 1 1 calc R . .
N1 N 0.1265(8) 0.2159(8) 1.0697(6) 0.069(2) Uani 1 1 d . . .
N2 N -0.0001(8) 0.3413(8) 0.8737(7) 0.079(3) Uani 1 1 d . . .
H2 H 0.0567 0.2678 0.8922 0.094 Uiso 1 1 calc R . .
N3 N 0.3534(8) 0.1796(9) 1.0206(6) 0.073(2) Uani 1 1 d . . .
H3 H 0.3647 0.2388 0.9839 0.088 Uiso 1 1 calc R . .
N4 N 0.1538(8) -0.0141(8) 1.0781(6) 0.068(2) Uani 1 1 d . . .
H4 H 0.2077 0.0016 1.0567 0.082 Uiso 1 1 calc R . .
N5 N 0.0839(6) 0.1546(7) 0.7166(5) 0.056(2) Uani 1 1 d . . .
N6 N 0.1417(7) -0.0163(8) 0.6707(5) 0.062(2) Uani 1 1 d . . .
N7 N 0.3227(6) 0.0904(7) 0.7760(5) 0.056(2) Uani 1 1 d . . .
N8 N 0.2539(7) 0.1455(8) 0.6066(6) 0.067(2) Uani 1 1 d . . .
N9 N 0.2550(7) -0.0966(7) 0.8559(6) 0.060(2) Uani 1 1 d . . .
N10 N 0.3939(7) -0.1238(7) 0.7478(6) 0.060(2) Uani 1 1 d . . .
O1 O -0.1532(7) 0.4924(7) 0.7630(5) 0.089(3) Uani 1 1 d . . .
O2 O 0.3625(7) 0.0045(7) 1.0454(5) 0.075(2) Uani 1 1 d . . .
O3 O 0.0666(7) -0.1236(6) 1.0927(5) 0.0682(19) Uani 1 1 d . . .
Ru1 Ru 0.24368(7) 0.02277(8) 0.72817(5) 0.0554(3) Uani 1 1 d . . .
F1 F 0.5640(6) 0.0536(7) 0.6710(5) 0.100(2) Uani 1 1 d DU . .
F2 F 0.5405(6) 0.2006(7) 0.5338(6) 0.131(3) Uani 1 1 d DU . .
F3 F 0.5743(7) 0.0245(8) 0.5453(5) 0.111(2) Uani 1 1 d DU . .
F4 F 0.7315(6) -0.0683(7) 0.6531(5) 0.105(2) Uani 1 1 d DU . .
F5 F 0.6972(6) 0.1076(7) 0.6431(5) 0.105(2) Uani 1 1 d DU . .
F6 F 0.7084(6) 0.0783(8) 0.5168(5) 0.110(2) Uani 1 1 d DU . .
P1 P 0.6354(3) 0.0666(4) 0.5938(2) 0.0898(11) Uani 1 1 d DU . .
F11 F 0.1916(12) 0.6727(10) 0.8405(12) 0.162(6) Uani 0.774(10) 1 d PDU A 1
F12 F 0.2562(10) 0.5172(9) 0.9805(6) 0.122(4) Uani 0.774(10) 1 d PDU A 1
F13 F 0.1821(10) 0.5032(13) 0.8705(10) 0.147(4) Uani 0.774(10) 1 d PDU A 1
F14 F 0.2998(12) 0.5465(14) 0.7854(8) 0.170(6) Uani 0.774(10) 1 d PDU A 1
F15 F 0.3782(9) 0.5548(10) 0.9003(10) 0.122(4) Uani 0.774(10) 1 d PDU A 1
F16 F 0.3693(9) 0.3927(8) 0.9287(8) 0.115(3) Uani 0.774(10) 1 d PDU A 1
P11 P 0.2778(6) 0.5333(6) 0.8826(4) 0.1012(19) Uani 0.774(10) 1 d PDU A 1
F111 F 0.185(3) 0.657(3) 0.841(3) 0.142(10) Uani 0.226(10) 1 d PDU A 2
F112 F 0.350(3) 0.526(3) 0.9447(19) 0.115(8) Uani 0.226(10) 1 d PDU A 2
F113 F 0.236(3) 0.461(3) 0.913(2) 0.128(8) Uani 0.226(10) 1 d PDU A 2
F114 F 0.239(3) 0.545(4) 0.767(2) 0.137(11) Uani 0.226(10) 1 d PDU A 2
F115 F 0.351(3) 0.609(3) 0.798(2) 0.128(9) Uani 0.226(10) 1 d PDU A 2
F116 F 0.403(3) 0.415(2) 0.870(3) 0.126(9) Uani 0.226(10) 1 d PDU A 2
P111 P 0.295(2) 0.535(2) 0.8567(15) 0.123(5) Uani 0.226(10) 1 d PDU A 2

loop_
_atom_site_aniso_label
_atom_site_aniso_U_11
_atom_site_aniso_U_22
_atom_site_aniso_U_33
_atom_site_aniso_U_23
_atom_site_aniso_U_13
_atom_site_aniso_U_12
C1 0.089(9) 0.078(8) 0.114(11) -0.056(8) 0.025(8) -0.031(7)
C2 0.092(9) 0.056(7) 0.084(8) -0.029(6) 0.006(7) -0.014(6)
C3 0.056(6) 0.054(6) 0.056(6) -0.021(5) 0.016(5) -0.010(5)
C4 0.043(6) 0.083(7) 0.048(5) -0.023(5) 0.018(4) -0.022(5)
C5 0.051(6) 0.065(6) 0.067(6) -0.019(5) 0.025(5) -0.028(5)
C6 0.043(6) 0.087(8) 0.072(7) -0.032(7) 0.009(5) 0.001(6)
C7 0.040(6) 0.123(10) 0.066(7) -0.047(7) 0.016(5) -0.034(6)
C8 0.044(6) 0.099(8) 0.051(6) -0.033(6) 0.018(5) -0.030(6)
C9 0.058(7) 0.092(8) 0.051(6) -0.037(6) 0.023(5) -0.031(6)
C10 0.079(8) 0.122(11) 0.075(8) -0.051(8) 0.032(7) -0.065(8)
C11 0.100(11) 0.115(11) 0.073(8) -0.041(8) 0.026(7) -0.067(10)
C12 0.091(10) 0.091(9) 0.061(7) -0.032(6) 0.014(6) -0.044(8)
C13 0.075(7) 0.088(8) 0.044(5) -0.030(5) 0.027(5) -0.036(7)
C14 0.107(10) 0.076(8) 0.091(8) -0.055(7) 0.037(7) -0.052(8)
C15 0.077(8) 0.087(8) 0.100(9) -0.061(7) 0.019(7) -0.045(7)
C16 0.063(7) 0.092(8) 0.062(6) -0.048(6) 0.020(5) -0.047(6)
C17 0.045(6) 0.077(7) 0.084(8) -0.045(6) 0.017(5) -0.026(5)
C18 0.051(6) 0.072(7) 0.058(6) -0.034(5) 0.017(5) -0.028(5)
C19 0.116(11) 0.103(10) 0.100(10) -0.063(8) 0.045(8) -0.078(9)
C20 0.118(11) 0.098(9) 0.084(9) -0.044(7) 0.044(8) -0.078(9)
C21 0.066(7) 0.069(7) 0.084(8) -0.044(6) 0.038(6) -0.037(6)
C22 0.067(7) 0.084(8) 0.065(7) -0.043(6) 0.032(6) -0.029(6)
C23 0.074(8) 0.068(7) 0.075(8) -0.028(6) 0.041(6) -0.015(6)
C24 0.081(9) 0.076(8) 0.067(8) -0.024(7) 0.032(6) -0.004(7)
C25 0.075(8) 0.095(10) 0.062(7) -0.037(7) 0.020(6) -0.017(7)
C26 0.061(7) 0.093(9) 0.058(7) -0.025(6) 0.027(5) -0.026(6)
C27 0.112(10) 0.090(8) 0.068(7) -0.052(6) 0.044(7) -0.067(8)
C28 0.118(10) 0.097(9) 0.062(7) -0.051(6) 0.048(7) -0.071(8)
C29 0.082(8) 0.056(6) 0.049(5) -0.024(5) 0.021(5) -0.031(6)
C30 0.059(6) 0.062(6) 0.047(5) -0.025(5) 0.019(4) -0.029(5)
C31 0.059(6) 0.057(6) 0.059(6) -0.034(5) 0.019(5) -0.027(5)
C32 0.070(7) 0.067(7) 0.058(6) -0.025(5) 0.024(5) -0.031(6)
C33 0.054(6) 0.047(6) 0.082(7) -0.029(5) 0.016(5) -0.017(5)
C34 0.061(6) 0.051(6) 0.071(6) -0.034(5) 0.023(5) -0.030(5)
C35 0.051(6) 0.054(6) 0.071(6) -0.038(5) 0.013(5) -0.018(5)
C36 0.050(6) 0.064(7) 0.087(8) -0.045(6) 0.010(5) -0.010(5)
C37 0.062(7) 0.076(8) 0.101(9) -0.067(8) 0.022(6) -0.025(6)
C38 0.058(7) 0.092(9) 0.102(10) -0.066(8) 0.039(7) -0.026(7)
C39 0.066(7) 0.090(8) 0.068(7) -0.045(6) 0.014(5) -0.039(7)
N1 0.078(6) 0.065(5) 0.083(6) -0.050(5) 0.028(5) -0.035(5)
N2 0.080(6) 0.055(5) 0.083(7) -0.036(5) 0.017(5) -0.015(5)
N3 0.078(6) 0.085(6) 0.083(6) -0.054(6) 0.028(5) -0.047(5)
N4 0.084(6) 0.072(6) 0.069(5) -0.044(5) 0.040(5) -0.043(5)
N5 0.036(4) 0.062(5) 0.049(4) -0.024(4) 0.019(3) -0.010(4)
N6 0.056(5) 0.077(6) 0.051(5) -0.031(4) 0.019(4) -0.031(5)
N7 0.045(4) 0.062(5) 0.061(5) -0.031(4) 0.022(4) -0.025(4)
N8 0.047(5) 0.073(6) 0.055(5) -0.021(4) 0.015(4) -0.017(4)
N9 0.052(5) 0.070(5) 0.061(5) -0.039(4) 0.009(4) -0.026(4)
N10 0.051(5) 0.063(5) 0.080(6) -0.051(5) 0.035(4) -0.021(4)
O1 0.073(5) 0.063(5) 0.074(5) -0.022(4) 0.017(4) 0.001(4)
O2 0.080(5) 0.075(5) 0.074(5) -0.036(4) 0.017(4) -0.040(4)
O3 0.082(5) 0.071(5) 0.061(4) -0.036(4) 0.032(4) -0.041(4)
Ru1 0.0470(5) 0.0659(5) 0.0512(5) -0.0294(4) 0.0204(3) -0.0240(4)
F1 0.083(5) 0.146(6) 0.088(5) -0.060(4) 0.039(4) -0.064(5)
F2 0.082(5) 0.132(7) 0.127(7) -0.027(5) 0.023(5) -0.041(5)
F3 0.107(5) 0.173(7) 0.083(5) -0.064(5) 0.032(4) -0.087(5)
F4 0.083(5) 0.123(6) 0.087(5) -0.048(4) 0.019(4) -0.034(4)
F5 0.093(5) 0.138(6) 0.123(6) -0.083(5) 0.043(4) -0.065(5)
F6 0.087(5) 0.146(6) 0.098(5) -0.056(5) 0.039(4) -0.060(5)
P1 0.069(2) 0.129(3) 0.076(2) -0.052(2) 0.0273(16) -0.049(2)
F11 0.123(8) 0.099(7) 0.145(9) 0.008(7) 0.013(7) -0.021(7)
F12 0.127(7) 0.110(7) 0.095(6) -0.045(5) 0.032(6) -0.034(6)
F13 0.119(8) 0.176(9) 0.163(10) -0.074(8) 0.017(7) -0.088(7)
F14 0.121(9) 0.188(9) 0.131(8) -0.056(7) 0.042(7) -0.040(8)
F15 0.115(7) 0.099(6) 0.160(8) -0.053(6) 0.015(6) -0.065(5)
F16 0.129(7) 0.091(5) 0.149(8) -0.066(6) 0.040(6) -0.064(5)
P11 0.111(4) 0.101(3) 0.099(4) -0.041(3) 0.019(3) -0.061(3)
F111 0.120(11) 0.108(11) 0.126(11) -0.018(11) 0.021(11) -0.034(11)
F112 0.124(10) 0.098(10) 0.115(10) -0.049(9) 0.017(10) -0.049(10)
F113 0.124(10) 0.123(9) 0.128(10) -0.051(9) 0.019(9) -0.059(9)
F114 0.121(15) 0.159(13) 0.127(14) -0.073(12) 0.013(13) -0.060(13)
F115 0.121(12) 0.122(11) 0.145(12) -0.058(11) 0.030(11) -0.066(10)
F116 0.145(14) 0.094(12) 0.146(15) -0.066(12) 0.020(13) -0.055(12)
P111 0.122(6) 0.114(6) 0.124(7) -0.047(6) 0.017(6) -0.057(5)

loop_
_atom_type_symbol
_atom_type_description
_atom_type_scat_dispersion_real
_atom_type_scat_dispersion_imag
_atom_type_scat_source
C C 0.0033 0.0016 'International Tables Vol C Tables 4.2.6.8 and 6.1.1.4'
H H 0.0000 0.0000 'International Tables Vol C Tables 4.2.6.8 and 6.1.1.4'
N N 0.0061 0.0033 'International Tables Vol C Tables 4.2.6.8 and 6.1.1.4'
O O 0.0106 0.0060 'International Tables Vol C Tables 4.2.6.8 and 6.1.1.4'
F F 0.0171 0.0103 'International Tables Vol C Tables 4.2.6.8 and 6.1.1.4'
P P 0.1023 0.0942 'International Tables Vol C Tables 4.2.6.8 and 6.1.1.4'
Ru Ru -1.2594 0.8363 'International Tables Vol C Tables 4.2.6.8 and 6.1.1.4'

loop_
_geom_angle_atom_site_label_1
_geom_angle_atom_site_label_2
_geom_angle_atom_site_label_3
_geom_angle
N1 C1 C2 113.8(11)
N1 C1 H1A 108.8
C2 C1 H1A 108.8
N1 C1 H1B 108.8
C2 C1 H1B 108.8
H1A C1 H1B 107.7
N2 C2 C1 111.4(10)
N2 C2 H2A 109.4
C1 C2 H2A 109.4
N2 C2 H2B 109.4
C1 C2 H2B 109.4
H2A C2 H2B 108.0
O1 C3 N2 125.4(11)
O1 C3 C4 121.2(10)
N2 C3 C4 113.4(9)
C6 C4 C5 115.2(11)
C6 C4 C3 119.9(9)
C5 C4 C3 124.9(10)
N5 C5 C4 125.9(11)
N5 C5 H5 117.0
C4 C5 H5 117.0
C4 C6 C7 120.6(10)
C4 C6 H6 119.7
C7 C6 H6 119.7
C6 C7 C8 119.7(11)
C6 C7 H7 120.2
C8 C7 H7 120.2
N5 C8 C7 121.3(11)
N5 C8 C9 113.8(9)
C7 C8 C9 124.6(11)
N6 C9 C10 119.9(11)
N6 C9 C8 114.8(10)
C10 C9 C8 125.2(11)
C11 C10 C9 122.5(13)
C11 C10 H10 118.7
C9 C10 H10 118.7
C10 C11 C12 117.8(13)
C10 C11 H11 121.1
C12 C11 H11 121.1
C13 C12 C11 118.9(13)
C13 C12 H12 120.6
C11 C12 H12 120.6
N6 C13 C12 121.6(11)
N6 C13 H13 119.2
C12 C13 H13 119.2
N1 C14 C15 113.8(9)
N1 C14 H14A 108.8
C15 C14 H14A 108.8
N1 C14 H14B 108.8
C15 C14 H14B 108.8
H14A C14 H14B 107.7
N3 C15 C14 110.8(10)
N3 C15 H15A 109.5
C14 C15 H15A 109.5
N3 C15 H15B 109.5
C14 C15 H15B 109.5
H15A C15 H15B 108.1
O2 C16 N3 124.2(10)
O2 C16 C17 119.4(10)
N3 C16 C17 116.3(11)
C18 C17 C19 116.3(11)
C18 C17 C16 114.3(10)
C19 C17 C16 129.1(11)
C17 C18 N7 122.9(10)
C17 C18 H18 118.6
N7 C18 H18 118.6
C20 C19 C17 121.0(12)
C20 C19 H19 119.5
C17 C19 H19 119.5
C19 C20 C21 119.9(11)
C19 C20 H20 120.1
C21 C20 H20 120.1
N7 C21 C20 119.0(11)
N7 C21 C22 116.2(10)
C20 C21 C22 124.8(11)
N8 C22 C23 121.6(11)
N8 C22 C21 113.7(10)
C23 C22 C21 124.7(12)
C24 C23 C22 119.2(14)
C24 C23 H23 120.4
C22 C23 H23 120.4
C23 C24 C25 119.8(13)
C23 C24 H24 120.1
C25 C24 H24 120.1
C26 C25 C24 117.7(12)
C26 C25 H25 121.2
C24 C25 H25 121.2
N8 C26 C25 122.3(14)
N8 C26 H26 118.9
C25 C26 H26 118.9
N1 C27 C28 112.2(9)
N1 C27 H27A 109.2
C28 C27 H27A 109.2
N1 C27 H27B 109.2
C28 C27 H27B 109.2
H27A C27 H27B 107.9
N4 C28 C27 111.6(10)
N4 C28 H28A 109.3
C27 C28 H28A 109.3
N4 C28 H28B 109.3
C27 C28 H28B 109.3
H28A C28 H28B 108.0
O3 C29 N4 123.7(9)
O3 C29 C30 123.3(10)
N4 C29 C30 112.9(10)
C31 C30 C32 118.4(9)
C31 C30 C29 118.7(9)
C32 C30 C29 122.9(9)
C30 C31 N9 124.8(9)
C30 C31 H31 117.6
N9 C31 H31 117.6
C33 C32 C30 119.2(10)
C33 C32 H32 120.4
C30 C32 H32 120.4
C32 C33 C34 119.9(9)
C32 C33 H33 120.0
C34 C33 H33 120.0
N9 C34 C33 121.0(9)
N9 C34 C35 113.9(9)
C33 C34 C35 124.9(9)
N10 C35 C36 121.6(10)
N10 C35 C34 113.9(8)
C36 C35 C34 124.5(10)
C37 C36 C35 120.7(11)
C37 C36 H36 119.7
C35 C36 H36 119.7
C36 C37 C38 118.2(10)
C36 C37 H37 120.9
C38 C37 H37 120.9
C39 C38 C37 119.2(11)
C39 C38 H38 120.4
C37 C38 H38 120.4
N10 C39 C38 124.6(11)
N10 C39 H39 117.7
C38 C39 H39 117.7
C14 N1 C27 107.8(9)
C14 N1 C1 108.2(9)
C27 N1 C1 112.0(10)
C3 N2 C2 122.1(9)
C3 N2 H2 119.0
C2 N2 H2 119.0
C16 N3 C15 121.5(10)
C16 N3 H3 119.3
C15 N3 H3 119.3
C29 N4 C28 121.7(9)
C29 N4 H4 119.1
C28 N4 H4 119.1
C5 N5 C8 117.0(8)
C5 N5 Ru1 125.9(7)
C8 N5 Ru1 117.0(7)
C9 N6 C13 119.2(10)
C9 N6 Ru1 116.1(8)
C13 N6 Ru1 124.4(8)
C21 N7 C18 120.5(9)
C21 N7 Ru1 115.0(7)
C18 N7 Ru1 122.7(7)
C22 N8 C26 119.3(10)
C22 N8 Ru1 115.9(7)
C26 N8 Ru1 124.8(9)
C31 N9 C34 116.3(8)
C31 N9 Ru1 125.4(7)
C34 N9 Ru1 116.6(6)
C39 N10 C35 115.7(9)
C39 N10 Ru1 127.7(8)
C35 N10 Ru1 116.4(6)
N9 Ru1 N10 78.7(3)
N9 Ru1 N5 95.4(3)
N10 Ru1 N5 172.2(3)
N9 Ru1 N7 93.1(3)
N10 Ru1 N7 92.4(3)
N5 Ru1 N7 93.1(3)
N9 Ru1 N6 91.5(3)
N10 Ru1 N6 96.7(3)
N5 Ru1 N6 78.1(4)
N7 Ru1 N6 170.4(3)
N9 Ru1 N8 170.7(4)
N10 Ru1 N8 97.9(3)
N5 Ru1 N8 88.7(3)
N7 Ru1 N8 78.2(4)
N6 Ru1 N8 97.5(4)
F2 P1 F1 90.5(5)
F2 P1 F4 179.3(5)
F1 P1 F4 90.2(4)
F2 P1 F3 89.8(5)
F1 P1 F3 90.6(4)
F4 P1 F3 90.0(5)
F2 P1 F5 90.7(5)
F1 P1 F5 89.3(4)
F4 P1 F5 89.5(4)
F3 P1 F5 179.5(6)
F2 P1 F6 90.1(5)
F1 P1 F6 179.4(6)
F4 P1 F6 89.2(4)
F3 P1 F6 89.5(4)
F5 P1 F6 90.6(4)
F14 P11 F12 178.7(9)
F14 P11 F13 90.5(9)
F12 P11 F13 88.8(8)
F14 P11 F15 91.3(9)
F12 P11 F15 89.4(8)
F13 P11 F15 176.1(8)
F14 P11 F11 90.9(8)
F12 P11 F11 90.2(8)
F13 P11 F11 93.2(8)
F15 P11 F11 90.1(7)
F14 P11 F16 90.8(7)
F12 P11 F16 88.2(6)
F13 P11 F16 89.4(7)
F15 P11 F16 87.1(6)
F11 P11 F16 176.9(8)
F112 P111 F113 92.6(14)
F112 P111 F116 90.4(14)
F113 P111 F116 90.6(14)
F112 P111 F115 88.9(15)
F113 P111 F115 178.4(17)
F116 P111 F115 90.0(14)
F112 P111 F114 179.0(17)
F113 P111 F114 88.4(16)
F116 P111 F114 90.0(14)
F115 P111 F114 90.2(14)
F112 P111 F111 90.4(14)
F113 P111 F111 90.5(14)
F116 P111 F111 178.7(17)
F115 P111 F111 88.9(14)
F114 P111 F111 89.3(14)

loop_
_geom_bond_atom_site_label_1
_geom_bond_atom_site_label_2
_geom_bond_distance
C1 N1 1.489(15)
C1 C2 1.499(17)
C1 H1A 0.9900
C1 H1B 0.9900
C2 N2 1.471(15)
C2 H2A 0.9900
C2 H2B 0.9900
C3 O1 1.188(11)
C3 N2 1.326(13)
C3 C4 1.503(15)
C4 C6 1.375(16)
C4 C5 1.382(14)
C5 N5 1.335(13)
C5 H5 0.9500
C6 C7 1.375(17)
C6 H6 0.9500
C7 C8 1.377(15)
C7 H7 0.9500
C8 N5 1.342(13)
C8 C9 1.481(16)
C9 N6 1.346(13)
C9 C10 1.366(16)
C10 C11 1.338(17)
C10 H10 0.9500
C11 C12 1.400(18)
C11 H11 0.9500
C12 C13 1.371(16)
C12 H12 0.9500
C13 N6 1.353(14)
C13 H13 0.9500
C14 N1 1.467(14)
C14 C15 1.515(16)
C14 H14A 0.9900
C14 H14B 0.9900
C15 N3 1.463(14)
C15 H15A 0.9900
C15 H15B 0.9900
C16 O2 1.238(13)
C16 N3 1.324(13)
C16 C17 1.494(15)
C17 C18 1.359(14)
C17 C19 1.381(16)
C18 N7 1.362(12)
C18 H18 0.9500
C19 C20 1.378(17)
C19 H19 0.9500
C20 C21 1.380(16)
C20 H20 0.9500
C21 N7 1.334(13)
C21 C22 1.482(16)
C22 N8 1.331(15)
C22 C23 1.372(15)
C23 C24 1.350(18)
C23 H23 0.9500
C24 C25 1.400(19)
C24 H24 0.9500
C25 C26 1.364(16)
C25 H25 0.9500
C26 N8 1.334(14)
C26 H26 0.9500
C27 N1 1.478(13)
C27 C28 1.508(15)
C27 H27A 0.9900
C27 H27B 0.9900
C28 N4 1.484(13)
C28 H28A 0.9900
C28 H28B 0.9900
C29 O3 1.229(12)
C29 N4 1.343(13)
C29 C30 1.490(14)
C30 C31 1.357(12)
C30 C32 1.378(14)
C31 N9 1.364(12)
C31 H31 0.9500
C32 C33 1.375(14)
C32 H32 0.9500
C33 C34 1.402(14)
C33 H33 0.9500
C34 N9 1.367(12)
C34 C35 1.459(13)
C35 N10 1.365(12)
C35 C36 1.377(13)
C36 C37 1.366(15)
C36 H36 0.9500
C37 C38 1.368(16)
C37 H37 0.9500
C38 C39 1.353(15)
C38 H38 0.9500
C39 N10 1.351(13)
C39 H39 0.9500
N2 H2 0.8800
N3 H3 0.8800
N4 H4 0.8800
N5 Ru1 2.050(7)
N6 Ru1 2.057(9)
N7 Ru1 2.053(8)
N8 Ru1 2.079(9)
N9 Ru1 2.021(8)
N10 Ru1 2.032(7)
F1 P1 1.578(6)
F2 P1 1.570(8)
F3 P1 1.584(8)
F4 P1 1.579(7)
F5 P1 1.588(7)
F6 P1 1.590(7)
F11 P11 1.581(10)
F12 P11 1.567(9)
F13 P11 1.568(10)
F14 P11 1.564(11)
F15 P11 1.571(9)
F16 P11 1.603(9)
F111 P111 1.591(14)
F112 P111 1.568(14)
F113 P111 1.573(15)
F114 P111 1.584(14)
F115 P111 1.577(14)
F116 P111 1.575(14)

loop_
_geom_hbond_atom_site_label_D
_geom_hbond_atom_site_label_H
_geom_hbond_atom_site_label_A
_geom_hbond_distance_DH
_geom_hbond_distance_HA
_geom_hbond_distance_DA
_geom_hbond_angle_DHA
N3 H3 F16 0.88 2.00 2.850(14) 161.9
N3 H3 F113 0.88 2.50 3.14(4) 130.4
N4 H4 O2 0.88 2.11 2.967(12) 163.4

loop_
_platon_squeeze_void_nr
_platon_squeeze_void_average_x
_platon_squeeze_void_average_y
_platon_squeeze_void_average_z
_platon_squeeze_void_volume
_platon_squeeze_void_count_electrons
_platon_squeeze_void_content
1 -0.254 0.500 0.500 485 100 ' '
